data_2224684
loop_
_publ_author_name
'Zia-ur-Rehman, Muhammad'
'Khan, Islam Ullah'
'Naz, Nargis'
'Arshad, Muhammad Nadeem'

_publ_section_title
;
 2-Methyl-5-nitrobenzenesulfonamide
;
_journal_coeditor_code IS2494
_journal_issue 1
_journal_name_full 'Acta Crystallographica Section E'
_journal_page_first o136
_journal_paper_doi 10.1107/S1600536809053069
_journal_volume 66
_journal_year 2010
_chemical_formula_iupac 'C7 H8 N2 O4 S'
_chemical_formula_moiety 'C7 H8 N2 O4 S'
_chemical_formula_sum 'C7 H8 N2 O4 S'
_chemical_formula_weight 216.21
_chemical_name_systematic 2-Methyl-5-nitrobenzenesulfonamide
_space_group_IT_number 19
_symmetry_cell_setting orthorhombic
_symmetry_space_group_name_Hall 'P 2ac 2ab'
_symmetry_space_group_name_H-M 'P 21 21 21'
_atom_sites_solution_hydrogens geom
_atom_sites_solution_primary direct
_atom_sites_solution_secondary difmap
_audit_creation_method SHELXL-97
_cell_angle_alpha 90.00
_cell_angle_beta 90.00
_cell_angle_gamma 90.00
_cell_formula_units_Z 4
_cell_length_a 4.9872(4)
_cell_length_b 6.2814(5)
_cell_length_c 28.557(2)
_cell_measurement_reflns_used 1325
_cell_measurement_temperature 296(2)
_cell_measurement_theta_max 25.41
_cell_measurement_theta_min 2.85
_cell_volume 894.59(12)
_computing_cell_refinement 'SAINT (Bruker, 2007)'
_computing_data_collection 'APEX2 (Bruker, 2007)'
_computing_data_reduction 'SAINT (Bruker, 2007)'
_computing_molecular_graphics 'PLATON (Spek, 2009) and Mercury (Macrae <i>et al.</i>,  2006)'
_computing_publication_material 'WinGX (Farrugia, 1999) and PLATON (Spek, 2009)'
_computing_structure_refinement 'SHELXL97 (Sheldrick, 2008)'
_computing_structure_solution 'SHELXS97 (Sheldrick, 2008)'
_diffrn_ambient_temperature 296(2)
_diffrn_measured_fraction_theta_full 0.995
_diffrn_measured_fraction_theta_max 0.995
_diffrn_measurement_device_type 'Bruker APEXII CCD area-detector'
_diffrn_measurement_method '\f and \w scans'
_diffrn_radiation_monochromator graphite
_diffrn_radiation_source 'fine-focus sealed tube'
_diffrn_radiation_type MoK\a
_diffrn_radiation_wavelength 0.71073
_diffrn_reflns_av_R_equivalents 0.0355
_diffrn_reflns_av_sigmaI/netI 0.0558
_diffrn_reflns_limit_h_max 6
_diffrn_reflns_limit_h_min -3
_diffrn_reflns_limit_k_max 8
_diffrn_reflns_limit_k_min -8
_diffrn_reflns_limit_l_max 38
_diffrn_reflns_limit_l_min -38
_diffrn_reflns_number 5964
_diffrn_reflns_theta_full 28.30
_diffrn_reflns_theta_max 28.30
_diffrn_reflns_theta_min 1.43
_exptl_absorpt_coefficient_mu 0.352
_exptl_absorpt_correction_T_max 0.9623
_exptl_absorpt_correction_T_min 0.8635
_exptl_absorpt_correction_type multi-scan
_exptl_absorpt_process_details '(<i>SADABS</i>; Sheldrick, 1996)'
_exptl_crystal_colour Colourless
_exptl_crystal_density_diffrn 1.605
_exptl_crystal_density_method 'not measured'
_exptl_crystal_description Needles
_exptl_crystal_F_000 448
_exptl_crystal_size_max 0.43
_exptl_crystal_size_mid 0.17
_exptl_crystal_size_min 0.11
_refine_diff_density_max 0.230
_refine_diff_density_min -0.231
_refine_ls_abs_structure_details 'Flack (1983), 766 Friedel pairs'
_refine_ls_abs_structure_Flack -0.02(11)
_refine_ls_extinction_method none
_refine_ls_goodness_of_fit_ref 0.893
_refine_ls_hydrogen_treatment mixed
_refine_ls_matrix_type full
_refine_ls_number_parameters 136
_refine_ls_number_reflns 2112
_refine_ls_number_restraints 0
_refine_ls_restrained_S_all 0.893
_refine_ls_R_factor_all 0.0675
_refine_ls_R_factor_gt 0.0427
_refine_ls_shift/su_max 0.000
_refine_ls_shift/su_mean 0.000
_refine_ls_structure_factor_coef Fsqd
_refine_ls_weighting_details 'calc w=1/[\s^2^(Fo^2^)+(0.0508P)^2^+0.1986P] where P=(Fo^2^+2Fc^2^)/3'
_refine_ls_weighting_scheme calc
_refine_ls_wR_factor_gt 0.0861
_refine_ls_wR_factor_ref 0.0987
_reflns_number_gt 1549
_reflns_number_total 2113
_reflns_threshold_expression I>2\s(I)
_cod_data_source_file is2494.cif
_cod_data_source_block I
_cod_original_cell_volume 894.60(12)
_cod_database_code 2224684
_cod_database_fobs_code 2224684

loop_
_symmetry_equiv_pos_as_xyz
'x, y, z'
'-x+1/2, -y, z+1/2'
'-x, y+1/2, -z+1/2'
'x+1/2, -y+1/2, -z'

loop_
_atom_site_type_symbol
_atom_site_label
_atom_site_fract_x
_atom_site_fract_y
_atom_site_fract_z
_atom_site_U_iso_or_equiv
_atom_site_adp_type
_atom_site_calc_flag
_atom_site_refinement_flags
_atom_site_occupancy
_atom_site_disorder_assembly
_atom_site_disorder_group
C C1 0.7436(6) 0.4718(4) 0.85981(8) 0.0294(6) Uani d . 1 . .
C C2 0.6274(6) 0.6621(4) 0.87573(9) 0.0336(6) Uani d . 1 . .
C C3 0.7125(7) 0.7374(4) 0.91916(10) 0.0433(8) Uani d . 1 . .
H H3 0.6392 0.8629 0.9308 0.052 Uiso calc R 1 . .
C C4 0.9018(6) 0.6316(5) 0.94542(9) 0.0425(7) Uani d . 1 . .
H H4 0.9568 0.6857 0.9742 0.051 Uiso calc R 1 . .
C C5 1.0083(7) 0.4455(4) 0.92867(9) 0.0342(6) Uani d . 1 . .
C C6 0.9298(6) 0.3616(4) 0.88605(8) 0.0330(6) Uani d . 1 . .
H H6 1.0009 0.2338 0.8753 0.040 Uiso calc R 1 . .
C C7 0.4234(7) 0.7867(5) 0.84858(11) 0.0473(9) Uani d . 1 . .
H H7A 0.3861 0.9178 0.8646 0.071 Uiso calc R 1 . .
H H7B 0.2615 0.7051 0.8459 0.071 Uiso calc R 1 . .
H H7C 0.4922 0.8171 0.8179 0.071 Uiso calc R 1 . .
N N1 1.2116(5) 0.3335(4) 0.95582(8) 0.0431(6) Uani d . 1 . .
O O4 0.3903(4) 0.3752(4) 0.79524(7) 0.0525(6) Uani d . 1 . .
O O1 1.3007(5) 0.4194(3) 0.99090(7) 0.0568(6) Uani d . 1 . .
O O2 1.2851(5) 0.1593(4) 0.94205(8) 0.0677(7) Uani d . 1 . .
O O3 0.7986(4) 0.1599(3) 0.80208(7) 0.0465(5) Uani d . 1 . .
N N3 0.8152(8) 0.5117(5) 0.76612(9) 0.0532(8) Uani d . 1 . .
S S1 0.67301(15) 0.36352(11) 0.80358(2) 0.03595(19) Uani d . 1 . .
H H1N 0.720(8) 0.605(5) 0.7540(12) 0.062(12) Uiso d . 1 . .
H H2N 0.994(12) 0.509(7) 0.7660(14) 0.091(16) Uiso d . 1 . .

loop_
_atom_site_aniso_label
_atom_site_aniso_U_11
_atom_site_aniso_U_22
_atom_site_aniso_U_33
_atom_site_aniso_U_12
_atom_site_aniso_U_13
_atom_site_aniso_U_23
C1 0.0257(18) 0.0334(12) 0.0292(11) -0.0031(12) 0.0030(11) 0.0005(10)
C2 0.0294(18) 0.0338(13) 0.0374(12) -0.0008(13) 0.0030(11) 0.0044(11)
C3 0.046(2) 0.0403(14) 0.0437(15) 0.0085(15) 0.0036(15) -0.0086(12)
C4 0.047(2) 0.0469(15) 0.0334(12) 0.0080(17) -0.0022(13) -0.0102(13)
C5 0.0295(18) 0.0429(14) 0.0301(12) 0.0029(13) 0.0029(12) 0.0031(11)
C6 0.0313(17) 0.0345(12) 0.0333(12) 0.0013(14) 0.0065(11) -0.0029(12)
C7 0.045(2) 0.0428(16) 0.0541(17) 0.0074(15) 0.0010(16) 0.0078(13)
N1 0.0377(16) 0.0553(14) 0.0362(11) 0.0095(15) -0.0022(11) 0.0052(11)
O4 0.0291(12) 0.0768(14) 0.0515(12) -0.0103(12) -0.0018(9) -0.0106(11)
O1 0.0521(16) 0.0746(15) 0.0436(11) 0.0029(13) -0.0166(11) -0.0034(10)
O2 0.0711(19) 0.0721(14) 0.0598(14) 0.0387(16) -0.0127(13) -0.0080(12)
O3 0.0495(14) 0.0433(10) 0.0467(10) -0.0050(11) 0.0040(10) -0.0132(9)
N3 0.039(2) 0.079(2) 0.0415(13) -0.0008(19) 0.0032(15) 0.0203(14)
S1 0.0296(4) 0.0473(4) 0.0310(3) -0.0068(4) 0.0021(3) -0.0038(3)

loop_
_atom_type_symbol
_atom_type_description
_atom_type_scat_dispersion_real
_atom_type_scat_dispersion_imag
_atom_type_scat_source
C C 0.0033 0.0016 'International Tables Vol C Tables 4.2.6.8 and 6.1.1.4'
H H 0.0000 0.0000 'International Tables Vol C Tables 4.2.6.8 and 6.1.1.4'
N N 0.0061 0.0033 'International Tables Vol C Tables 4.2.6.8 and 6.1.1.4'
O O 0.0106 0.0060 'International Tables Vol C Tables 4.2.6.8 and 6.1.1.4'
S S 0.1246 0.1234 'International Tables Vol C Tables 4.2.6.8 and 6.1.1.4'

loop_
_geom_angle_atom_site_label_1
_geom_angle_atom_site_label_2
_geom_angle_atom_site_label_3
_geom_angle_site_symmetry_1
_geom_angle_site_symmetry_3
_geom_angle
_geom_angle_publ_flag
C6 C1 C2 . . 122.0(2) ?
C6 C1 S1 . . 115.57(19) ?
C2 C1 S1 . . 122.4(2) ?
C3 C2 C1 . . 116.8(2) ?
C3 C2 C7 . . 119.3(3) ?
C1 C2 C7 . . 123.9(2) ?
C4 C3 C2 . . 122.0(3) ?
C4 C3 H3 . . 119.0 ?
C2 C3 H3 . . 119.0 ?
C5 C4 C3 . . 119.2(3) ?
C5 C4 H4 . . 120.4 ?
C3 C4 H4 . . 120.4 ?
C4 C5 C6 . . 121.5(3) ?
C4 C5 N1 . . 119.7(2) ?
C6 C5 N1 . . 118.8(2) ?
C1 C6 C5 . . 118.5(2) ?
C1 C6 H6 . . 120.7 ?
C5 C6 H6 . . 120.7 ?
C2 C7 H7A . . 109.5 ?
C2 C7 H7B . . 109.5 ?
H7A C7 H7B . . 109.5 ?
C2 C7 H7C . . 109.5 ?
H7A C7 H7C . . 109.5 ?
H7B C7 H7C . . 109.5 ?
O1 N1 O2 . . 123.5(3) ?
O1 N1 C5 . . 118.5(2) ?
O2 N1 C5 . . 118.1(2) ?
S1 N3 H1N . . 116(3) ?
S1 N3 H2N . . 116(3) ?
H1N N3 H2N . . 126(4) ?
O3 S1 O4 . . 118.28(15) ?
O3 S1 N3 . . 108.08(18) ?
O4 S1 N3 . . 107.33(18) ?
O3 S1 C1 . . 106.47(12) ?
O4 S1 C1 . . 108.99(13) ?
N3 S1 C1 . . 107.21(15) ?

loop_
_geom_bond_atom_site_label_1
_geom_bond_atom_site_label_2
_geom_bond_site_symmetry_2
_geom_bond_distance
_geom_bond_publ_flag
C1 C6 . 1.379(4) ?
C1 C2 . 1.404(4) ?
C1 S1 . 1.779(3) ?
C2 C3 . 1.393(4) ?
C2 C7 . 1.499(4) ?
C3 C4 . 1.377(4) ?
C3 H3 . 0.9300 ?
C4 C5 . 1.370(4) ?
C4 H4 . 0.9300 ?
C5 C6 . 1.383(3) ?
C5 N1 . 1.457(4) ?
C6 H6 . 0.9300 ?
C7 H7A . 0.9600 ?
C7 H7B . 0.9600 ?
C7 H7C . 0.9600 ?
N1 O1 . 1.221(3) ?
N1 O2 . 1.219(3) ?
O4 S1 . 1.432(2) ?
O3 S1 . 1.425(2) ?
N3 S1 . 1.586(3) ?
N3 H1N . 0.83(4) ?
N3 H2N . 0.89(6) ?

loop_
_geom_hbond_atom_site_label_D
_geom_hbond_atom_site_label_H
_geom_hbond_atom_site_label_A
_geom_hbond_site_symmetry_A
_geom_hbond_distance_DH
_geom_hbond_distance_HA
_geom_hbond_distance_DA
_geom_hbond_angle_DHA
N3 H1N O4 3_656 0.83(4) 2.27(4) 3.055(4) 158(3)
N3 H2N O4 1_655 0.89(6) 2.30(6) 3.107(4) 150(4)
N3 H2N O3 3_756 0.89(6) 2.40(4) 2.893(4) 115(3)

loop_
_geom_torsion_atom_site_label_1
_geom_torsion_atom_site_label_2
_geom_torsion_atom_site_label_3
_geom_torsion_atom_site_label_4
_geom_torsion_site_symmetry_1
_geom_torsion_site_symmetry_2
_geom_torsion_site_symmetry_3
_geom_torsion_site_symmetry_4
_geom_torsion
_geom_torsion_publ_flag
C6 C1 C2 C3 . . . . 1.2(4) ?
S1 C1 C2 C3 . . . . -175.9(2) ?
C6 C1 C2 C7 . . . . -179.7(3) ?
S1 C1 C2 C7 . . . . 3.3(4) ?
C1 C2 C3 C4 . . . . 0.1(4) ?
C7 C2 C3 C4 . . . . -179.1(3) ?
C2 C3 C4 C5 . . . . -0.6(5) ?
C3 C4 C5 C6 . . . . 0.0(4) ?
C3 C4 C5 N1 . . . . 179.2(3) ?
C2 C1 C6 C5 . . . . -1.8(4) ?
S1 C1 C6 C5 . . . . 175.4(2) ?
C4 C5 C6 C1 . . . . 1.3(4) ?
N1 C5 C6 C1 . . . . -177.9(2) ?
C4 C5 N1 O1 . . . . -6.9(4) ?
C6 C5 N1 O1 . . . . 172.3(3) ?
C4 C5 N1 O2 . . . . 173.7(3) ?
C6 C5 N1 O2 . . . . -7.1(4) ?
C6 C1 S1 O3 . . . . 9.8(2) ?
C2 C1 S1 O3 . . . . -173.0(2) ?
C6 C1 S1 O4 . . . . 138.5(2) ?
C2 C1 S1 O4 . . . . -44.3(3) ?
C6 C1 S1 N3 . . . . -105.7(2) ?
C2 C1 S1 N3 . . . . 71.6(3) ?

loop_
_cod_related_entry_id
_cod_related_entry_database
_cod_related_entry_code
1 ChemSpider 204323
